data_7037195
loop_
_publ_author_name
'Cao, Deng-Ke'
'Hu, Jiong-Sheng'
'Li, Min-Qiang'
'Gong, Dan-Ping'
'Li, Xiao-Xiong'
'Ward, Michael D.'

_publ_section_title
;
 Two bisthienylethene-Ir(iii) complexes showing acid/base-induced
 structural transformation and on-off luminescence switching in solution.
;
_journal_issue 48
_journal_name_full 'Dalton transactions (Cambridge, England : 2003)'
_journal_page_first 21008
_journal_page_last 21015
_journal_paper_doi 10.1039/c5dt03809j
_journal_volume 44
_journal_year 2015
_chemical_formula_moiety 'C42 H31 F4 Ir N5 S2, F6 P, 2(C H Cl3)'
_chemical_formula_sum 'C44 H33 Cl6 F10 Ir N5 P S2'
_chemical_formula_weight 1321.74
_space_group_crystal_system monoclinic
_space_group_IT_number 14
_space_group_name_Hall '-P 2ybc'
_space_group_name_H-M_alt 'P 1 21/c 1'
_symmetry_space_group_name_Hall '-P 2ybc'
_symmetry_space_group_name_H-M 'P 1 21/c 1'
_atom_sites_solution_hydrogens geom
_audit_creation_method SHELXL-2014/6
_audit_update_record
;
2015-10-22 deposited with the CCDC.
2015-11-08 downloaded from the CCDC.
;
_cell_angle_alpha 90
_cell_angle_beta 104.6680(10)
_cell_angle_gamma 90
_cell_formula_units_Z 4
_cell_length_a 13.0940(7)
_cell_length_b 23.2706(13)
_cell_length_c 17.1498(9)
_cell_measurement_reflns_used 10599
_cell_measurement_temperature 296(2)
_cell_measurement_theta_max 25.99
_cell_measurement_theta_min 2.38
_cell_volume 5055.3(5)
_computing_structure_refinement 'SHELXL-2014/6 (Sheldrick, 2014)'
_diffrn_ambient_temperature 296(2)
_diffrn_measured_fraction_theta_full 0.997
_diffrn_measured_fraction_theta_max 0.994
_diffrn_measurement_device_type 'Bruke Smart Aepex CCD area detector'
_diffrn_radiation_type MoK\a
_diffrn_radiation_wavelength 0.71073
_diffrn_reflns_av_R_equivalents 0.0508
_diffrn_reflns_av_unetI/netI 0.0475
_diffrn_reflns_laue_measured_fraction_full 0.997
_diffrn_reflns_laue_measured_fraction_max 0.994
_diffrn_reflns_limit_h_max 10
_diffrn_reflns_limit_h_min -16
_diffrn_reflns_limit_k_max 30
_diffrn_reflns_limit_k_min -30
_diffrn_reflns_limit_l_max 22
_diffrn_reflns_limit_l_min -21
_diffrn_reflns_number 45355
_diffrn_reflns_point_group_measured_fraction_full 0.997
_diffrn_reflns_point_group_measured_fraction_max 0.994
_diffrn_reflns_theta_full 25.242
_diffrn_reflns_theta_max 27.484
_diffrn_reflns_theta_min 1.507
_exptl_absorpt_coefficient_mu 3.148
_exptl_absorpt_correction_T_max 0.685
_exptl_absorpt_correction_T_min 0.573
_exptl_absorpt_correction_type multi-scan
_exptl_crystal_colour yellow
_exptl_crystal_density_diffrn 1.737
_exptl_crystal_density_method 'not measured'
_exptl_crystal_description blocky
_exptl_crystal_F_000 2592
_exptl_crystal_size_max 0.20
_exptl_crystal_size_mid 0.15
_exptl_crystal_size_min 0.12
_refine_diff_density_max 1.476
_refine_diff_density_min -0.970
_refine_diff_density_rms 0.117
_refine_ls_extinction_method none
_refine_ls_goodness_of_fit_ref 1.022
_refine_ls_hydrogen_treatment constr
_refine_ls_matrix_type full
_refine_ls_number_parameters 622
_refine_ls_number_reflns 11536
_refine_ls_number_restraints 0
_refine_ls_restrained_S_all 1.022
_refine_ls_R_factor_all 0.0602
_refine_ls_R_factor_gt 0.0402
_refine_ls_shift/su_max 0.001
_refine_ls_shift/su_mean 0.000
_refine_ls_structure_factor_coef Fsqd
_refine_ls_weighting_details 'w=1/[\s^2^(Fo^2^)+(0.0801P)^2^] where P=(Fo^2^+2Fc^2^)/3'
_refine_ls_weighting_scheme calc
_refine_ls_wR_factor_gt 0.1128
_refine_ls_wR_factor_ref 0.1263
_reflns_Friedel_coverage 0.000
_reflns_number_gt 8720
_reflns_number_total 11536
_reflns_threshold_expression 'I > 2\s(I)'
_cod_data_source_file c5dt03809j2.cif
_cod_data_source_block 1
_cod_depositor_comments 'Adding full bibliography for 7037195--7037196.cif.'
_cod_database_code 7037195
_shelx_space_group_comment
;
The symmetry employed for this shelxl refinement is uniquely defined
by the following loop, which should always be used as a source of
symmetry information in preference to the above space-group names.
They are only intended as comments.
;
_shelxl_version_number 2014/6

loop_
_space_group_symop_operation_xyz
'x, y, z'
'-x, y+1/2, -z+1/2'
'-x, -y, -z'
'x, -y-1/2, z-1/2'

loop_
_atom_site_label
_atom_site_type_symbol
_atom_site_fract_x
_atom_site_fract_y
_atom_site_fract_z
_atom_site_U_iso_or_equiv
_atom_site_adp_type
_atom_site_occupancy
_atom_site_site_symmetry_order
_atom_site_calc_flag
_atom_site_refinement_flags_posn
_atom_site_refinement_flags_adp
Ir1 Ir 0.26235(2) 0.33960(2) 0.76088(2) 0.03412(8) Uani 1 1 d . .
Cl1 Cl 0.7142(2) 0.39252(14) 0.16240(15) 0.1317(10) Uani 1 1 d . .
Cl2 Cl 0.5969(2) 0.45045(12) 0.02237(16) 0.1154(8) Uani 1 1 d . .
Cl3 Cl 0.7638(3) 0.37300(19) 0.0149(2) 0.1810(16) Uani 1 1 d . .
Cl4 Cl 0.7463(3) 0.2867(2) 0.6108(3) 0.226(2) Uani 1 1 d . .
Cl5 Cl 0.5828(3) 0.36507(15) 0.5842(3) 0.195(2) Uani 1 1 d . .
Cl6 Cl 0.5452(2) 0.25792(12) 0.5047(2) 0.1557(13) Uani 1 1 d . .
S1 S 0.01184(12) 0.41358(7) 0.97426(8) 0.0583(4) Uani 1 1 d . .
S2 S -0.23094(12) 0.56503(6) 0.72231(9) 0.0531(3) Uani 1 1 d . .
F1 F 0.4203(3) 0.3688(2) 1.0814(2) 0.0893(12) Uani 1 1 d . .
F2 F 0.1088(3) 0.26306(17) 0.9974(2) 0.0767(11) Uani 1 1 d . .
F3 F 0.4514(3) 0.13236(16) 0.7805(3) 0.1030(16) Uani 1 1 d . .
F4 F 0.6661(3) 0.29382(18) 0.8051(3) 0.0990(15) Uani 1 1 d . .
N1 N 0.2436(3) 0.34939(16) 0.6322(2) 0.0389(9) Uani 1 1 d . .
N2 N 0.1349(3) 0.40147(16) 0.7246(2) 0.0356(8) Uani 1 1 d . .
N3 N 0.0156(3) 0.43967(17) 0.6253(2) 0.0403(9) Uani 1 1 d . .
H3A H -0.0178 0.4492 0.5771 0.048 Uiso 1 1 calc R U
N4 N 0.1423(3) 0.28239(16) 0.7567(2) 0.0381(9) Uani 1 1 d . .
N5 N 0.3865(3) 0.39473(17) 0.7737(2) 0.0400(9) Uani 1 1 d . .
C1 C 0.2721(4) 0.3315(2) 0.8785(3) 0.0407(11) Uani 1 1 d . .
C2 C 0.3502(4) 0.3545(2) 0.9427(3) 0.0489(13) Uani 1 1 d . .
H2A H 0.4059 0.3756 0.9326 0.059 Uiso 1 1 calc R U
C3 C 0.3438(5) 0.3458(3) 1.0202(3) 0.0591(16) Uani 1 1 d . .
C4 C 0.2637(5) 0.3156(3) 1.0398(3) 0.0619(15) Uani 1 1 d . .
H4A H 0.2608 0.3109 1.0931 0.074 Uiso 1 1 calc R U
C5 C 0.1888(5) 0.2931(2) 0.9778(3) 0.0529(13) Uani 1 1 d . .
C6 C 0.1911(4) 0.2976(2) 0.8971(3) 0.0426(11) Uani 1 1 d . .
C7 C 0.1186(4) 0.2710(2) 0.8284(3) 0.0424(11) Uani 1 1 d . .
C8 C 0.0340(5) 0.2347(2) 0.8288(4) 0.0613(15) Uani 1 1 d . .
H8A H 0.0188 0.2259 0.8775 0.074 Uiso 1 1 calc R U
C9 C -0.0270(5) 0.2119(3) 0.7589(4) 0.0701(18) Uani 1 1 d . .
H9A H -0.0845 0.1887 0.7597 0.084 Uiso 1 1 calc R U
C10 C -0.0014(5) 0.2240(3) 0.6867(4) 0.0633(16) Uani 1 1 d . .
H10A H -0.0410 0.2088 0.6383 0.076 Uiso 1 1 calc R U
C11 C 0.0832(4) 0.2587(2) 0.6884(3) 0.0469(12) Uani 1 1 d . .
H11A H 0.1008 0.2664 0.6402 0.056 Uiso 1 1 calc R U
C12 C 0.3811(4) 0.2829(2) 0.7765(3) 0.0425(11) Uani 1 1 d . .
C13 C 0.3724(4) 0.2232(2) 0.7758(4) 0.0521(13) Uani 1 1 d . .
H13A H 0.3074 0.2055 0.7714 0.063 Uiso 1 1 calc R U
C14 C 0.4619(5) 0.1911(3) 0.7819(5) 0.0656(17) Uani 1 1 d . .
C15 C 0.5605(5) 0.2132(3) 0.7926(5) 0.077(2) Uani 1 1 d . .
H15A H 0.6194 0.1898 0.7984 0.092 Uiso 1 1 calc R U
C16 C 0.5686(4) 0.2714(3) 0.7944(4) 0.0613(15) Uani 1 1 d . .
C17 C 0.4815(4) 0.3078(2) 0.7859(3) 0.0455(12) Uani 1 1 d . .
C18 C 0.4836(4) 0.3702(2) 0.7857(3) 0.0468(12) Uani 1 1 d . .
C19 C 0.5723(5) 0.4058(3) 0.7927(4) 0.0668(17) Uani 1 1 d . .
H19A H 0.6390 0.3896 0.7996 0.080 Uiso 1 1 calc R U
C20 C 0.5605(5) 0.4649(3) 0.7893(4) 0.0722(19) Uani 1 1 d . .
H20A H 0.6194 0.4884 0.7950 0.087 Uiso 1 1 calc R U
C21 C 0.4614(5) 0.4892(3) 0.7773(4) 0.0634(16) Uani 1 1 d . .
H21A H 0.4520 0.5289 0.7741 0.076 Uiso 1 1 calc R U
C22 C 0.3760(4) 0.4520(2) 0.7704(3) 0.0510(13) Uani 1 1 d . .
H22A H 0.3089 0.4677 0.7631 0.061 Uiso 1 1 calc R U
C23 C -0.1175(4) 0.3793(3) 0.8261(4) 0.0671(17) Uani 1 1 d . .
H23A H -0.1583 0.3688 0.8631 0.101 Uiso 1 1 calc R U
H23B H -0.1568 0.4059 0.7871 0.101 Uiso 1 1 calc R U
H23C H -0.1020 0.3455 0.7990 0.101 Uiso 1 1 calc R U
C24 C -0.0179(4) 0.4064(2) 0.8707(3) 0.0457(12) Uani 1 1 d . .
C25 C 0.0636(4) 0.4278(2) 0.8426(3) 0.0376(10) Uani 1 1 d . .
C26 C 0.1480(4) 0.4496(2) 0.9050(3) 0.0440(11) Uani 1 1 d . .
H26A H 0.2086 0.4657 0.8951 0.053 Uiso 1 1 calc R U
C27 C 0.1327(4) 0.4451(2) 0.9791(3) 0.0504(13) Uani 1 1 d . .
C28 C 0.2020(5) 0.4646(3) 1.0576(3) 0.0672(17) Uani 1 1 d . .
H28A H 0.1696 0.4553 1.1003 0.101 Uiso 1 1 calc R U
H28B H 0.2693 0.4458 1.0669 0.101 Uiso 1 1 calc R U
H28C H 0.2118 0.5055 1.0561 0.101 Uiso 1 1 calc R U
C29 C -0.0200(5) 0.5602(2) 0.8060(3) 0.0571(14) Uani 1 1 d . .
H29A H -0.0468 0.5918 0.8308 0.086 Uiso 1 1 calc R U
H29B H 0.0086 0.5317 0.8460 0.086 Uiso 1 1 calc R U
H29C H 0.0344 0.5736 0.7821 0.086 Uiso 1 1 calc R U
C30 C -0.1066(4) 0.5347(2) 0.7428(3) 0.0443(11) Uani 1 1 d . .
C31 C -0.1058(4) 0.4896(2) 0.6927(3) 0.0407(11) Uani 1 1 d . .
C32 C -0.2053(4) 0.4811(2) 0.6353(3) 0.0494(12) Uani 1 1 d . .
H32A H -0.2171 0.4526 0.5960 0.059 Uiso 1 1 calc R U
C33 C -0.2804(4) 0.5188(2) 0.6442(3) 0.0536(13) Uani 1 1 d . .
C34 C -0.3922(5) 0.5240(3) 0.5937(4) 0.080(2) Uani 1 1 d . .
H34A H -0.4271 0.5546 0.6142 0.120 Uiso 1 1 calc R U
H34B H -0.3918 0.5321 0.5389 0.120 Uiso 1 1 calc R U
H34C H -0.4290 0.4886 0.5958 0.120 Uiso 1 1 calc R U
C35 C 0.0611(3) 0.42865(19) 0.7560(3) 0.0333(9) Uani 1 1 d . .
C36 C -0.0129(4) 0.4536(2) 0.6943(3) 0.0364(10) Uani 1 1 d . .
C37 C 0.1045(4) 0.4087(2) 0.6456(3) 0.0383(10) Uani 1 1 d . .
C38 C 0.1646(4) 0.38392(19) 0.5933(3) 0.0365(10) Uani 1 1 d . .
C39 C 0.1456(4) 0.3949(2) 0.5116(3) 0.0500(13) Uani 1 1 d . .
H39A H 0.0907 0.4191 0.4861 0.060 Uiso 1 1 calc R U
C40 C 0.2092(5) 0.3695(3) 0.4690(3) 0.0612(15) Uani 1 1 d . .
H40A H 0.1968 0.3752 0.4137 0.073 Uiso 1 1 calc R U
C41 C 0.2909(5) 0.3358(2) 0.5090(4) 0.0567(15) Uani 1 1 d . .
H41A H 0.3356 0.3187 0.4814 0.068 Uiso 1 1 calc R U
C42 C 0.3064(4) 0.3275(2) 0.5891(3) 0.0493(13) Uani 1 1 d . .
H42A H 0.3638 0.3053 0.6157 0.059 Uiso 1 1 calc R U
C43 C 0.6656(6) 0.3866(3) 0.0607(5) 0.083(2) Uani 1 1 d . .
H43A H 0.6156 0.3544 0.0497 0.100 Uiso 1 1 calc R U
C44 C 0.6375(7) 0.3106(4) 0.5420(6) 0.098(3) Uani 1 1 d . .
H44A H 0.6607 0.3266 0.4965 0.118 Uiso 1 1 calc R U
F8 F -0.1022(3) 0.46281(17) 0.4612(2) 0.0815(12) Uani 1 1 d . .
P1 P -0.17470(18) 0.41769(10) 0.40178(11) 0.0835(6) Uani 1 1 d . .
F5 F -0.2383(8) 0.3723(4) 0.3450(4) 0.227(5) Uani 1 1 d . .
F6 F -0.1388(11) 0.3760(4) 0.4717(4) 0.281(7) Uani 1 1 d . .
F7 F -0.0767(6) 0.4016(4) 0.3710(4) 0.188(3) Uani 1 1 d . .
F9 F -0.2037(6) 0.4610(2) 0.3348(3) 0.166(3) Uani 1 1 d . .
F10 F -0.2651(6) 0.4285(7) 0.4363(6) 0.318(8) Uani 1 1 d . .

loop_
_atom_site_aniso_label
_atom_site_aniso_U_11
_atom_site_aniso_U_22
_atom_site_aniso_U_33
_atom_site_aniso_U_23
_atom_site_aniso_U_13
_atom_site_aniso_U_12
Ir1 0.02563(10) 0.04179(12) 0.03358(11) 0.00402(7) 0.00498(7) -0.00021(7)
Cl1 0.130(2) 0.173(3) 0.0792(15) 0.0072(16) 0.0021(15) 0.016(2)
Cl2 0.0899(15) 0.1249(19) 0.1199(19) 0.0297(15) 0.0055(14) -0.0073(14)
Cl3 0.179(3) 0.236(4) 0.167(3) 0.042(3) 0.115(3) 0.060(3)
Cl4 0.139(3) 0.250(5) 0.240(5) 0.026(4) -0.043(3) 0.038(3)
Cl5 0.126(3) 0.135(2) 0.333(6) -0.075(3) 0.075(3) -0.025(2)
Cl6 0.110(2) 0.113(2) 0.225(4) -0.033(2) 0.007(2) 0.0119(17)
S1 0.0527(8) 0.0878(11) 0.0383(7) 0.0025(6) 0.0187(6) -0.0031(8)
S2 0.0499(8) 0.0635(8) 0.0472(7) 0.0069(6) 0.0147(6) 0.0185(7)
F1 0.074(3) 0.138(4) 0.0427(19) -0.003(2) -0.0099(18) -0.010(3)
F2 0.086(3) 0.092(3) 0.060(2) 0.0134(19) 0.034(2) -0.019(2)
F3 0.076(3) 0.051(2) 0.180(5) 0.009(3) 0.030(3) 0.018(2)
F4 0.0288(17) 0.102(3) 0.162(5) 0.005(3) 0.016(2) 0.0019(19)
N1 0.032(2) 0.048(2) 0.037(2) -0.0013(16) 0.0082(18) -0.0031(17)
N2 0.0312(19) 0.043(2) 0.0307(19) 0.0011(15) 0.0043(16) 0.0010(16)
N3 0.037(2) 0.051(2) 0.0286(19) 0.0005(16) -0.0001(17) 0.0052(18)
N4 0.033(2) 0.036(2) 0.044(2) 0.0059(16) 0.0078(17) -0.0006(16)
N5 0.034(2) 0.049(2) 0.036(2) 0.0033(16) 0.0064(17) -0.0024(18)
C1 0.032(2) 0.051(3) 0.036(3) 0.0096(19) 0.003(2) 0.006(2)
C2 0.035(3) 0.065(3) 0.043(3) 0.006(2) 0.003(2) -0.002(2)
C3 0.053(3) 0.082(4) 0.035(3) 0.004(2) -0.004(3) 0.007(3)
C4 0.075(4) 0.075(4) 0.038(3) 0.011(3) 0.017(3) 0.004(3)
C5 0.055(3) 0.056(3) 0.050(3) 0.015(2) 0.019(3) -0.001(3)
C6 0.045(3) 0.045(3) 0.041(3) 0.014(2) 0.015(2) 0.005(2)
C7 0.035(2) 0.047(3) 0.046(3) 0.011(2) 0.012(2) 0.003(2)
C8 0.058(4) 0.061(4) 0.070(4) 0.012(3) 0.026(3) -0.013(3)
C9 0.047(3) 0.072(4) 0.090(5) 0.003(3) 0.015(3) -0.023(3)
C10 0.056(4) 0.063(4) 0.064(4) -0.001(3) 0.002(3) -0.017(3)
C11 0.046(3) 0.051(3) 0.043(3) -0.001(2) 0.008(2) -0.003(2)
C12 0.034(2) 0.050(3) 0.042(3) 0.004(2) 0.006(2) 0.000(2)
C13 0.036(3) 0.051(3) 0.069(4) 0.011(3) 0.012(3) 0.002(2)
C14 0.052(3) 0.050(3) 0.094(5) 0.007(3) 0.018(3) 0.007(3)
C15 0.044(3) 0.076(5) 0.108(6) 0.003(4) 0.012(4) 0.022(3)
C16 0.033(3) 0.069(4) 0.084(4) 0.010(3) 0.018(3) 0.006(3)
C17 0.030(2) 0.056(3) 0.048(3) 0.008(2) 0.004(2) 0.002(2)
C18 0.032(2) 0.064(3) 0.042(3) 0.003(2) 0.007(2) -0.007(2)
C19 0.038(3) 0.082(4) 0.080(4) 0.000(3) 0.013(3) -0.010(3)
C20 0.051(4) 0.084(5) 0.079(5) 0.002(4) 0.013(3) -0.034(3)
C21 0.066(4) 0.045(3) 0.079(4) 0.004(3) 0.020(3) -0.013(3)
C22 0.047(3) 0.055(3) 0.050(3) 0.006(2) 0.008(3) -0.004(2)
C23 0.040(3) 0.091(5) 0.069(4) 0.004(3) 0.011(3) -0.020(3)
C24 0.038(3) 0.059(3) 0.040(3) 0.002(2) 0.010(2) -0.002(2)
C25 0.032(2) 0.041(2) 0.039(2) 0.0030(18) 0.007(2) 0.0031(19)
C26 0.039(3) 0.055(3) 0.035(2) 0.000(2) 0.005(2) -0.004(2)
C27 0.050(3) 0.061(3) 0.038(3) -0.008(2) 0.006(2) 0.001(3)
C28 0.070(4) 0.091(5) 0.035(3) -0.010(3) 0.004(3) -0.001(4)
C29 0.061(4) 0.057(3) 0.050(3) -0.008(2) 0.007(3) 0.001(3)
C30 0.041(3) 0.055(3) 0.037(3) 0.007(2) 0.009(2) 0.006(2)
C31 0.036(2) 0.047(3) 0.038(2) 0.0049(19) 0.008(2) 0.000(2)
C32 0.037(3) 0.065(3) 0.041(3) 0.002(2) -0.002(2) 0.007(2)
C33 0.042(3) 0.066(3) 0.049(3) 0.007(3) 0.005(2) 0.012(3)
C34 0.051(4) 0.102(5) 0.075(4) 0.006(4) -0.006(3) 0.019(4)
C35 0.028(2) 0.039(2) 0.031(2) -0.0008(17) 0.0050(18) 0.0020(18)
C36 0.034(2) 0.047(3) 0.027(2) 0.0007(17) 0.0061(19) -0.001(2)
C37 0.037(2) 0.043(2) 0.033(2) -0.0010(18) 0.005(2) 0.000(2)
C38 0.034(2) 0.043(2) 0.033(2) 0.0004(18) 0.0106(19) -0.0013(19)
C39 0.055(3) 0.058(3) 0.036(3) 0.005(2) 0.011(2) 0.008(3)
C40 0.068(4) 0.081(4) 0.039(3) 0.004(3) 0.021(3) -0.003(3)
C41 0.061(4) 0.065(4) 0.051(3) -0.002(2) 0.028(3) 0.005(3)
C42 0.040(3) 0.061(3) 0.050(3) -0.007(2) 0.016(2) 0.002(2)
C43 0.076(5) 0.087(5) 0.090(5) 0.003(4) 0.028(4) -0.025(4)
C44 0.076(5) 0.094(6) 0.126(8) 0.016(5) 0.029(5) 0.006(5)
F8 0.099(3) 0.076(2) 0.054(2) 0.0008(17) -0.010(2) -0.010(2)
P1 0.0890(14) 0.1078(15) 0.0478(9) -0.0025(9) 0.0063(10) -0.0463(12)
F5 0.300(10) 0.239(8) 0.109(5) -0.025(5) -0.007(5) -0.209(8)
F6 0.486(18) 0.172(7) 0.113(5) 0.058(5) -0.055(8) -0.202(10)
F7 0.147(6) 0.255(8) 0.152(6) -0.103(6) 0.022(5) 0.037(6)
F9 0.215(7) 0.129(4) 0.095(4) 0.027(3) -0.071(4) -0.005(4)
F10 0.094(5) 0.70(2) 0.172(8) -0.166(12) 0.062(5) -0.059(9)

loop_
_atom_type_symbol
_atom_type_description
_atom_type_scat_dispersion_real
_atom_type_scat_dispersion_imag
_atom_type_scat_source
C C 0.0033 0.0016 'International Tables Vol C Tables 4.2.6.8 and 6.1.1.4'
H H 0.0000 0.0000 'International Tables Vol C Tables 4.2.6.8 and 6.1.1.4'
N N 0.0061 0.0033 'International Tables Vol C Tables 4.2.6.8 and 6.1.1.4'
Cl Cl 0.1484 0.1585 'International Tables Vol C Tables 4.2.6.8 and 6.1.1.4'
F F 0.0171 0.0103 'International Tables Vol C Tables 4.2.6.8 and 6.1.1.4'
P P 0.1023 0.0942 'International Tables Vol C Tables 4.2.6.8 and 6.1.1.4'
S S 0.1246 0.1234 'International Tables Vol C Tables 4.2.6.8 and 6.1.1.4'
Ir Ir -1.4442 7.9887 'International Tables Vol C Tables 4.2.6.8 and 6.1.1.4'

loop_
_geom_angle_atom_site_label_1
_geom_angle_atom_site_label_2
_geom_angle_atom_site_label_3
_geom_angle
C1 Ir1 C12 87.4(2)
C1 Ir1 N5 96.04(18)
C12 Ir1 N5 80.2(2)
C1 Ir1 N4 80.02(19)
C12 Ir1 N4 98.00(19)
N5 Ir1 N4 175.77(15)
C1 Ir1 N1 177.17(17)
C12 Ir1 N1 95.11(18)
N5 Ir1 N1 85.70(15)
N4 Ir1 N1 98.29(15)
C1 Ir1 N2 101.48(17)
C12 Ir1 N2 171.12(17)
N5 Ir1 N2 98.49(16)
N4 Ir1 N2 83.89(15)
N1 Ir1 N2 76.02(14)
C27 S1 C24 93.2(2)
C33 S2 C30 93.0(3)
C42 N1 C38 117.1(4)
C42 N1 Ir1 126.5(4)
C38 N1 Ir1 116.3(3)
C37 N2 C35 106.5(4)
C37 N2 Ir1 112.8(3)
C35 N2 Ir1 139.4(3)
C37 N3 C36 108.3(4)
C37 N3 H3A 125.9
C36 N3 H3A 125.9
C11 N4 C7 119.4(4)
C11 N4 Ir1 124.3(3)
C7 N4 Ir1 116.1(3)
C22 N5 C18 120.4(4)
C22 N5 Ir1 123.4(4)
C18 N5 Ir1 116.2(3)
C2 C1 C6 118.2(5)
C2 C1 Ir1 127.1(4)
C6 C1 Ir1 114.7(4)
C3 C2 C1 119.5(5)
C3 C2 H2A 120.3
C1 C2 H2A 120.3
F1 C3 C4 118.0(5)
F1 C3 C2 118.4(6)
C4 C3 C2 123.6(6)
C5 C4 C3 116.7(5)
C5 C4 H4A 121.6
C3 C4 H4A 121.6
C4 C5 F2 116.7(5)
C4 C5 C6 123.8(5)
F2 C5 C6 119.4(5)
C5 C6 C1 117.9(5)
C5 C6 C7 126.8(5)
C1 C6 C7 115.2(4)
N4 C7 C8 118.8(5)
N4 C7 C6 113.4(4)
C8 C7 C6 127.7(5)
C9 C8 C7 121.3(6)
C9 C8 H8A 119.4
C7 C8 H8A 119.4
C8 C9 C10 118.9(6)
C8 C9 H9A 120.6
C10 C9 H9A 120.6
C11 C10 C9 118.5(6)
C11 C10 H10A 120.7
C9 C10 H10A 120.7
N4 C11 C10 123.0(5)
N4 C11 H11A 118.5
C10 C11 H11A 118.5
C13 C12 C17 119.0(5)
C13 C12 Ir1 126.6(4)
C17 C12 Ir1 114.4(4)
C14 C13 C12 118.4(5)
C14 C13 H13A 120.8
C12 C13 H13A 120.8
C15 C14 C13 124.6(6)
C15 C14 F3 117.8(5)
C13 C14 F3 117.5(5)
C16 C15 C14 116.6(6)
C16 C15 H15A 121.7
C14 C15 H15A 121.7
F4 C16 C15 117.0(5)
F4 C16 C17 120.0(5)
C15 C16 C17 123.0(5)
C16 C17 C12 118.4(5)
C16 C17 C18 126.2(5)
C12 C17 C18 115.4(4)
N5 C18 C19 119.0(5)
N5 C18 C17 113.7(4)
C19 C18 C17 127.2(5)
C20 C19 C18 120.1(6)
C20 C19 H19A 120.0
C18 C19 H19A 120.0
C21 C20 C19 120.3(6)
C21 C20 H20A 119.9
C19 C20 H20A 119.9
C20 C21 C22 117.4(6)
C20 C21 H21A 121.3
C22 C21 H21A 121.3
N5 C22 C21 122.8(5)
N5 C22 H22A 118.6
C21 C22 H22A 118.6
C24 C23 H23A 109.5
C24 C23 H23B 109.5
H23A C23 H23B 109.5
C24 C23 H23C 109.5
H23A C23 H23C 109.5
H23B C23 H23C 109.5
C25 C24 C23 129.6(5)
C25 C24 S1 109.4(4)
C23 C24 S1 121.0(4)
C24 C25 C26 113.0(4)
C24 C25 C35 122.5(4)
C26 C25 C35 124.5(4)
C27 C26 C25 114.2(5)
C27 C26 H26A 122.9
C25 C26 H26A 122.9
C26 C27 C28 128.9(5)
C26 C27 S1 110.1(4)
C28 C27 S1 120.9(4)
C27 C28 H28A 109.5
C27 C28 H28B 109.5
H28A C28 H28B 109.5
C27 C28 H28C 109.5
H28A C28 H28C 109.5
H28B C28 H28C 109.5
C30 C29 H29A 109.5
C30 C29 H29B 109.5
H29A C29 H29B 109.5
C30 C29 H29C 109.5
H29A C29 H29C 109.5
H29B C29 H29C 109.5
C31 C30 C29 130.3(5)
C31 C30 S2 110.1(4)
C29 C30 S2 119.5(4)
C30 C31 C32 113.0(5)
C30 C31 C36 124.5(4)
C32 C31 C36 122.5(4)
C33 C32 C31 113.1(5)
C33 C32 H32A 123.5
C31 C32 H32A 123.5
C32 C33 C34 128.0(6)
C32 C33 S2 110.7(4)
C34 C33 S2 121.3(5)
C33 C34 H34A 109.5
C33 C34 H34B 109.5
H34A C34 H34B 109.5
C33 C34 H34C 109.5
H34A C34 H34C 109.5
H34B C34 H34C 109.5
C36 C35 N2 108.8(4)
C36 C35 C25 127.9(4)
N2 C35 C25 123.3(4)
N3 C36 C35 105.8(4)
N3 C36 C31 121.7(4)
C35 C36 C31 132.5(4)
N2 C37 N3 110.5(4)
N2 C37 C38 120.8(4)
N3 C37 C38 128.6(4)
N1 C38 C39 122.2(5)
N1 C38 C37 113.4(4)
C39 C38 C37 124.4(4)
C40 C39 C38 118.8(5)
C40 C39 H39A 120.6
C38 C39 H39A 120.6
C41 C40 C39 119.0(5)
C41 C40 H40A 120.5
C39 C40 H40A 120.5
C42 C41 C40 119.4(6)
C42 C41 H41A 120.3
C40 C41 H41A 120.3
N1 C42 C41 123.5(5)
N1 C42 H42A 118.3
C41 C42 H42A 118.3
Cl1 C43 Cl3 111.0(5)
Cl1 C43 Cl2 109.5(5)
Cl3 C43 Cl2 110.9(4)
Cl1 C43 H43A 108.5
Cl3 C43 H43A 108.5
Cl2 C43 H43A 108.5
Cl4 C44 Cl5 108.5(6)
Cl4 C44 Cl6 114.2(5)
Cl5 C44 Cl6 110.8(5)
Cl4 C44 H44A 107.7
Cl5 C44 H44A 107.7
Cl6 C44 H44A 107.7
F10 P1 F9 96.8(7)
F10 P1 F6 84.9(7)
F9 P1 F6 176.3(4)
F10 P1 F5 90.6(6)
F9 P1 F5 89.1(4)
F6 P1 F5 94.1(4)
F10 P1 F7 174.7(8)
F9 P1 F7 88.4(5)
F6 P1 F7 89.9(7)
F5 P1 F7 88.9(5)
F10 P1 F8 92.3(5)
F9 P1 F8 92.4(3)
F6 P1 F8 84.3(3)
F5 P1 F8 176.6(5)
F7 P1 F8 88.1(3)

loop_
_geom_bond_atom_site_label_1
_geom_bond_atom_site_label_2
_geom_bond_distance
Ir1 C1 1.998(5)
Ir1 C12 2.006(5)
Ir1 N5 2.039(4)
Ir1 N4 2.047(4)
Ir1 N1 2.169(4)
Ir1 N2 2.172(4)
Cl1 C43 1.705(8)
Cl2 C43 1.775(8)
Cl3 C43 1.698(9)
Cl4 C44 1.697(9)
Cl5 C44 1.705(10)
Cl6 C44 1.727(9)
S1 C27 1.727(6)
S1 C24 1.728(5)
S2 C33 1.713(6)
S2 C30 1.727(5)
F1 C3 1.365(7)
F2 C5 1.371(6)
F3 C14 1.373(7)
F4 C16 1.348(6)
N1 C42 1.339(7)
N1 C38 1.346(6)
N2 C37 1.324(6)
N2 C35 1.374(6)
N3 C37 1.338(6)
N3 C36 1.367(6)
N3 H3A 0.8600
N4 C11 1.347(6)
N4 C7 1.368(6)
N5 C22 1.340(7)
N5 C18 1.361(6)
C1 C2 1.405(7)
C1 C6 1.422(7)
C2 C3 1.368(8)
C2 H2A 0.9300
C3 C4 1.373(9)
C4 C5 1.357(8)
C4 H4A 0.9300
C5 C6 1.394(7)
C6 C7 1.451(7)
C7 C8 1.394(7)
C8 C9 1.368(9)
C8 H8A 0.9300
C9 C10 1.391(9)
C9 H9A 0.9300
C10 C11 1.365(8)
C10 H10A 0.9300
C11 H11A 0.9300
C12 C13 1.394(7)
C12 C17 1.408(7)
C13 C14 1.371(8)
C13 H13A 0.9300
C14 C15 1.359(9)
C15 C16 1.358(9)
C15 H15A 0.9300
C16 C17 1.397(7)
C17 C18 1.452(8)
C18 C19 1.408(7)
C19 C20 1.383(9)
C19 H19A 0.9300
C20 C21 1.383(9)
C20 H20A 0.9300
C21 C22 1.395(8)
C21 H21A 0.9300
C22 H22A 0.9300
C23 C24 1.475(7)
C23 H23A 0.9600
C23 H23B 0.9600
C23 H23C 0.9600
C24 C25 1.372(7)
C25 C26 1.424(6)
C25 C35 1.476(6)
C26 C27 1.341(7)
C26 H26A 0.9300
C27 C28 1.491(7)
C28 H28A 0.9600
C28 H28B 0.9600
C28 H28C 0.9600
C29 C30 1.479(7)
C29 H29A 0.9600
C29 H29B 0.9600
C29 H29C 0.9600
C30 C31 1.357(7)
C31 C32 1.434(7)
C31 C36 1.472(7)
C32 C33 1.354(7)
C32 H32A 0.9300
C33 C34 1.505(7)
C34 H34A 0.9600
C34 H34B 0.9600
C34 H34C 0.9600
C35 C36 1.371(6)
C37 C38 1.454(6)
C38 C39 1.382(6)
C39 C40 1.374(8)
C39 H39A 0.9300
C40 C41 1.363(9)
C40 H40A 0.9300
C41 C42 1.352(8)
C41 H41A 0.9300
C42 H42A 0.9300
C43 H43A 0.9800
C44 H44A 0.9800
F8 P1 1.598(4)
P1 F10 1.472(7)
P1 F9 1.502(5)
P1 F6 1.521(7)
P1 F5 1.531(6)
P1 F7 1.552(7)
